data_7248338
loop_
_publ_author_name
'Nie, Guihua'
'Tu, Ting'
'Liao, Tianhui'
'Liu, Donghan'
'Ye, Wenjun'
'Ren, Shi-Chao'

_publ_section_title
;
 N-heterocyclic carbene and photocatalyst-catalyzed rapid access to indole
 ketones via radical C(sp3)--H acylation
;
_journal_issue 9
_journal_name_full 'Green Chemistry'
_journal_page_first 5397
_journal_page_last 5408
_journal_paper_doi 10.1039/D4GC00653D
_journal_volume 26
_journal_year 2024
_chemical_formula_moiety 'C20 H19 N O2'
_chemical_formula_sum 'C20 H19 N O2'
_chemical_formula_weight 305.36
_space_group_crystal_system monoclinic
_space_group_IT_number 14
_space_group_name_Hall '-P 2ybc'
_space_group_name_H-M_alt 'P 1 21/c 1'
_atom_sites_solution_hydrogens geom
_atom_sites_solution_primary dual
_audit_creation_date 2023-09-20
_audit_creation_method
;
Olex2 1.5
(compiled 2022.04.07 svn.rca3783a0 for OlexSys, GUI svn.r6498)
;
_audit_update_record
;
2023-09-20 deposited with the CCDC.	2024-03-19 downloaded from the CCDC.
;
_cell_angle_alpha 90
_cell_angle_beta 99.830(2)
_cell_angle_gamma 90
_cell_formula_units_Z 4
_cell_length_a 9.9529(5)
_cell_length_b 15.6474(6)
_cell_length_c 10.0527(5)
_cell_measurement_reflns_used 6836
_cell_measurement_temperature 170.00
_cell_measurement_theta_max 27.358
_cell_measurement_theta_min 2.433
_cell_volume 1542.59(12)
_computing_cell_refinement 'SAINT V8.40B (Bruker Nano, Inc., 2019)'
_computing_data_collection 'Bruker Instrument Service vV6.2.14'
_computing_data_reduction 'SAINT V8.40B (Bruker Nano, Inc., 2019)'
_computing_molecular_graphics 'Olex2 1.5 (Dolomanov et al., 2009)'
_computing_publication_material 'Olex2 1.5 (Dolomanov et al., 2009)'
_computing_structure_refinement 'SHELXL 2019/2 (Sheldrick, 2015)'
_computing_structure_solution 'SHELXT 2018/2 (Sheldrick, 2018)'
_diffrn_ambient_temperature 170.00
_diffrn_measured_fraction_theta_full 1.000
_diffrn_measured_fraction_theta_max 0.995
_diffrn_measurement_device_type 'Bruker D8 Venture'
_diffrn_measurement_method '\w and \f scans'
_diffrn_radiation_type MoK\a
_diffrn_radiation_wavelength 0.71073
_diffrn_reflns_av_R_equivalents 0.0880
_diffrn_reflns_av_unetI/netI 0.0428
_diffrn_reflns_Laue_measured_fraction_full 1.000
_diffrn_reflns_Laue_measured_fraction_max 0.995
_diffrn_reflns_limit_h_max 12
_diffrn_reflns_limit_h_min -12
_diffrn_reflns_limit_k_max 17
_diffrn_reflns_limit_k_min -20
_diffrn_reflns_limit_l_max 13
_diffrn_reflns_limit_l_min -13
_diffrn_reflns_number 30179
_diffrn_reflns_point_group_measured_fraction_full 1.000
_diffrn_reflns_point_group_measured_fraction_max 0.995
_diffrn_reflns_theta_full 25.242
_diffrn_reflns_theta_max 27.534
_diffrn_reflns_theta_min 2.434
_diffrn_source_current 1.4
_diffrn_source_power 0.07
_diffrn_source_voltage 50.0
_exptl_absorpt_coefficient_mu 0.085
_exptl_absorpt_correction_T_max 0.7456
_exptl_absorpt_correction_T_min 0.6356
_exptl_absorpt_correction_type multi-scan
_exptl_absorpt_process_details
;
SADABS-2016/2 (Bruker,2016/2) was used for absorption correction.
wR2(int) was 0.1800 before and 0.0801 after correction.
The Ratio of minimum to maximum transmission is 0.8525.
The \l/2 correction factor is Not present.
;
_exptl_crystal_colour colourless
_exptl_crystal_colour_primary colourless
_exptl_crystal_density_diffrn 1.315
_exptl_crystal_description block
_exptl_crystal_F_000 648
_exptl_crystal_size_max 0.38
_exptl_crystal_size_mid 0.26
_exptl_crystal_size_min 0.23
_refine_diff_density_max 0.265
_refine_diff_density_min -0.297
_refine_diff_density_rms 0.056
_refine_ls_extinction_method none
_refine_ls_goodness_of_fit_ref 1.128
_refine_ls_hydrogen_treatment constr
_refine_ls_matrix_type full
_refine_ls_number_parameters 210
_refine_ls_number_reflns 3535
_refine_ls_number_restraints 0
_refine_ls_restrained_S_all 1.128
_refine_ls_R_factor_all 0.0895
_refine_ls_R_factor_gt 0.0627
_refine_ls_shift/su_max 0.000
_refine_ls_shift/su_mean 0.000
_refine_ls_structure_factor_coef Fsqd
_refine_ls_weighting_details 'w=1/[\s^2^(Fo^2^)+(0.0318P)^2^+1.1843P] where P=(Fo^2^+2Fc^2^)/3'
_refine_ls_weighting_scheme calc
_refine_ls_wR_factor_gt 0.1200
_refine_ls_wR_factor_ref 0.1335
_reflns_Friedel_coverage 0.000
_reflns_number_gt 2689
_reflns_number_total 3535
_reflns_threshold_expression 'I > 2\s(I)'
_cod_data_source_file d4gc00653d2.cif
_cod_data_source_block mo_230919_ngh_c076_1a_zlj_0m
_cod_depositor_comments 'Adding full bibliography for 7248336--7248338.cif.'
_cod_database_code 7248338
_shelx_shelxl_version_number 2019/2
_shelx_space_group_comment
;
The symmetry employed for this shelxl refinement is uniquely defined
by the following loop, which should always be used as a source of
symmetry information in preference to the above space-group names.
They are only intended as comments.
;
_shelx_estimated_absorpt_t_max 0.981
_shelx_estimated_absorpt_t_min 0.969
_olex2_refinement_description
;
1. Fixed Uiso
 At 1.2 times of:
  All C(H) groups, All C(H,H) groups
 At 1.5 times of:
  All C(H,H,H) groups
2.a Ternary CH refined with riding coordinates:
 C9(H9)
2.b Secondary CH2 refined with riding coordinates:
 C10(H10A,H10B), C11(H11A,H11B)
2.c Aromatic/amide H refined with riding coordinates:
 C1(H1), C2(H2), C3(H3), C4(H4), C15(H15), C16(H16), C18(H18), C19(H19)
2.d Idealised Me refined as rotating group:
 C12(H12A,H12B,H12C), C20(H20A,H20B,H20C)
;
_olex2_submission_special_instructions 'No special instructions were received'

loop_
_space_group_symop_operation_xyz
'x, y, z'
'-x, y+1/2, -z+1/2'
'-x, -y, -z'
'x, -y-1/2, z-1/2'

loop_
_atom_site_label
_atom_site_type_symbol
_atom_site_fract_x
_atom_site_fract_y
_atom_site_fract_z
_atom_site_U_iso_or_equiv
_atom_site_adp_type
_atom_site_occupancy
_atom_site_site_symmetry_order
_atom_site_calc_flag
_atom_site_refinement_flags_posn
_atom_site_refinement_flags_adp
_atom_site_refinement_flags_occupancy
_atom_site_disorder_assembly
_atom_site_disorder_group
O1 O 0.78346(17) 0.38528(11) 0.47104(15) 0.0421(4) Uani 1 1 d . . . . .
N1 N 0.47350(17) 0.30420(11) 0.40543(17) 0.0281(4) Uani 1 1 d . . . . .
C1 C 0.4218(2) 0.07909(13) 0.3477(2) 0.0296(5) Uani 1 1 d . . . . .
H1 H 0.458959 0.027392 0.387733 0.036 Uiso 1 1 calc R U . . .
O2 O 0.97281(15) 0.64733(10) 0.93926(15) 0.0352(4) Uani 1 1 d . . . . .
C2 C 0.3194(2) 0.07702(15) 0.2361(2) 0.0349(5) Uani 1 1 d . . . . .
H2 H 0.286209 0.023460 0.199889 0.042 Uiso 1 1 calc R U . . .
C3 C 0.2636(2) 0.15242(15) 0.1755(2) 0.0385(5) Uani 1 1 d . . . . .
H3 H 0.193220 0.149134 0.098931 0.046 Uiso 1 1 calc R U . . .
C4 C 0.3088(2) 0.23136(15) 0.2248(2) 0.0340(5) Uani 1 1 d . . . . .
H4 H 0.271075 0.282381 0.182780 0.041 Uiso 1 1 calc R U . . .
C5 C 0.41122(19) 0.23427(13) 0.3376(2) 0.0266(4) Uani 1 1 d . . . . .
C6 C 0.47060(19) 0.15830(12) 0.40138(19) 0.0244(4) Uani 1 1 d . . . . .
C7 C 0.5731(2) 0.18690(12) 0.50995(19) 0.0245(4) Uani 1 1 d . . . . .
C8 C 0.57013(19) 0.27357(13) 0.5080(2) 0.0252(4) Uani 1 1 d . . . . .
C9 C 0.6599(2) 0.31621(12) 0.6230(2) 0.0264(4) Uani 1 1 d . . . . .
H9 H 0.604009 0.339842 0.688151 0.032 Uiso 1 1 calc R U . . .
C10 C 0.7460(2) 0.23744(13) 0.6872(2) 0.0326(5) Uani 1 1 d . . . . .
H10A H 0.839095 0.239775 0.665073 0.039 Uiso 1 1 calc R U . . .
H10B H 0.753271 0.238340 0.786625 0.039 Uiso 1 1 calc R U . . .
C11 C 0.6725(2) 0.15452(13) 0.6285(2) 0.0293(5) Uani 1 1 d . . . . .
H11A H 0.737673 0.113595 0.599608 0.035 Uiso 1 1 calc R U . . .
H11B H 0.624715 0.126477 0.695426 0.035 Uiso 1 1 calc R U . . .
C12 C 0.4349(2) 0.39318(13) 0.3815(2) 0.0361(5) Uani 1 1 d . . . . .
H12A H 0.390347 0.400384 0.287408 0.054 Uiso 1 1 calc R U . . .
H12B H 0.516511 0.429208 0.399188 0.054 Uiso 1 1 calc R U . . .
H12C H 0.371712 0.409929 0.441712 0.054 Uiso 1 1 calc R U . . .
C13 C 0.7541(2) 0.38454(13) 0.5841(2) 0.0269(4) Uani 1 1 d . . . . .
C14 C 0.81143(19) 0.44963(12) 0.68536(19) 0.0238(4) Uani 1 1 d . . . . .
C15 C 0.9023(2) 0.51013(14) 0.6486(2) 0.0308(5) Uani 1 1 d . . . . .
H15 H 0.927067 0.506902 0.561627 0.037 Uiso 1 1 calc R U . . .
C16 C 0.9562(2) 0.57378(14) 0.7350(2) 0.0334(5) Uani 1 1 d . . . . .
H16 H 1.018771 0.613497 0.708463 0.040 Uiso 1 1 calc R U . . .
C17 C 0.91845(19) 0.58000(13) 0.8627(2) 0.0276(4) Uani 1 1 d . . . . .
C18 C 0.82981(19) 0.52069(13) 0.9023(2) 0.0269(4) Uani 1 1 d . . . . .
H18 H 0.804487 0.524539 0.989038 0.032 Uiso 1 1 calc R U . . .
C19 C 0.7781(2) 0.45541(12) 0.8141(2) 0.0257(4) Uani 1 1 d . . . . .
H19 H 0.718930 0.414040 0.842313 0.031 Uiso 1 1 calc R U . . .
C20 C 0.9267(2) 0.66157(15) 1.0649(2) 0.0383(5) Uani 1 1 d . . . . .
H20A H 0.827414 0.668725 1.048388 0.057 Uiso 1 1 calc R U . . .
H20B H 0.969790 0.713259 1.107758 0.057 Uiso 1 1 calc R U . . .
H20C H 0.951336 0.612455 1.124624 0.057 Uiso 1 1 calc R U . . .

loop_
_atom_site_aniso_label
_atom_site_aniso_U_11
_atom_site_aniso_U_22
_atom_site_aniso_U_33
_atom_site_aniso_U_23
_atom_site_aniso_U_13
_atom_site_aniso_U_12
O1 0.0557(10) 0.0452(10) 0.0284(8) -0.0045(7) 0.0156(7) -0.0129(8)
N1 0.0295(9) 0.0231(9) 0.0307(9) 0.0029(7) 0.0023(7) 0.0046(7)
C1 0.0332(11) 0.0259(10) 0.0304(11) -0.0006(9) 0.0073(9) 0.0008(8)
O2 0.0335(8) 0.0340(8) 0.0370(9) -0.0067(7) 0.0033(7) -0.0059(7)
C2 0.0366(12) 0.0327(12) 0.0344(12) -0.0073(10) 0.0029(9) -0.0036(9)
C3 0.0368(12) 0.0461(14) 0.0289(11) -0.0024(10) -0.0049(9) 0.0018(10)
C4 0.0340(11) 0.0346(12) 0.0314(11) 0.0042(10) 0.0002(9) 0.0073(9)
C5 0.0255(10) 0.0255(10) 0.0290(10) 0.0007(8) 0.0050(8) 0.0027(8)
C6 0.0249(10) 0.0244(10) 0.0249(10) 0.0005(8) 0.0073(8) 0.0015(8)
C7 0.0275(10) 0.0224(9) 0.0242(10) 0.0009(8) 0.0065(8) 0.0015(8)
C8 0.0261(9) 0.0253(10) 0.0244(10) 0.0006(8) 0.0050(8) 0.0012(8)
C9 0.0304(10) 0.0233(10) 0.0265(10) -0.0025(8) 0.0073(8) 0.0001(8)
C10 0.0387(12) 0.0274(11) 0.0293(11) 0.0026(9) -0.0014(9) 0.0007(9)
C11 0.0353(11) 0.0238(10) 0.0282(11) 0.0026(9) 0.0034(9) 0.0039(8)
C12 0.0366(12) 0.0247(11) 0.0452(13) 0.0067(10) 0.0020(10) 0.0076(9)
C13 0.0282(10) 0.0276(10) 0.0249(10) 0.0020(8) 0.0042(8) 0.0035(8)
C14 0.0224(9) 0.0238(10) 0.0246(10) 0.0018(8) 0.0022(8) 0.0034(7)
C15 0.0289(10) 0.0363(12) 0.0291(11) 0.0007(9) 0.0105(9) -0.0017(9)
C16 0.0284(11) 0.0347(12) 0.0385(12) 0.0007(10) 0.0094(9) -0.0075(9)
C17 0.0232(10) 0.0268(10) 0.0310(11) -0.0020(9) -0.0004(8) 0.0007(8)
C18 0.0268(10) 0.0297(11) 0.0244(10) 0.0001(8) 0.0047(8) 0.0024(8)
C19 0.0260(10) 0.0248(10) 0.0264(10) 0.0033(8) 0.0053(8) 0.0000(8)
C20 0.0364(12) 0.0403(13) 0.0353(12) -0.0113(10) -0.0020(10) 0.0014(10)

loop_
_atom_type_symbol
_atom_type_description
_atom_type_scat_dispersion_real
_atom_type_scat_dispersion_imag
_atom_type_scat_source
C C 0.0033 0.0016 'International Tables Vol C Tables 4.2.6.8 and 6.1.1.4'
H H 0.0000 0.0000 'International Tables Vol C Tables 4.2.6.8 and 6.1.1.4'
N N 0.0061 0.0033 'International Tables Vol C Tables 4.2.6.8 and 6.1.1.4'
O O 0.0106 0.0060 'International Tables Vol C Tables 4.2.6.8 and 6.1.1.4'

loop_
_geom_angle_atom_site_label_1
_geom_angle_atom_site_label_2
_geom_angle_atom_site_label_3
_geom_angle
_geom_angle_site_symmetry_1
_geom_angle_site_symmetry_3
_geom_angle_publ_flag
C5 N1 C12 126.46(17) . . ?
C8 N1 C5 107.03(16) . . ?
C8 N1 C12 126.24(18) . . ?
C2 C1 H1 120.3 . . ?
C2 C1 C6 119.4(2) . . ?
C6 C1 H1 120.3 . . ?
C17 O2 C20 117.57(17) . . ?
C1 C2 H2 119.4 . . ?
C1 C2 C3 121.1(2) . . ?
C3 C2 H2 119.4 . . ?
C2 C3 H3 119.4 . . ?
C4 C3 C2 121.3(2) . . ?
C4 C3 H3 119.4 . . ?
C3 C4 H4 120.9 . . ?
C3 C4 C5 118.1(2) . . ?
C5 C4 H4 120.9 . . ?
N1 C5 C4 129.37(19) . . ?
N1 C5 C6 108.76(17) . . ?
C4 C5 C6 121.87(19) . . ?
C1 C6 C5 118.16(18) . . ?
C1 C6 C7 136.29(19) . . ?
C5 C6 C7 105.54(17) . . ?
C6 C7 C11 141.87(18) . . ?
C8 C7 C6 106.89(18) . . ?
C8 C7 C11 111.01(18) . . ?
N1 C8 C9 132.60(18) . . ?
C7 C8 N1 111.78(18) . . ?
C7 C8 C9 115.29(18) . . ?
C8 C9 H9 110.2 . . ?
C8 C9 C10 100.33(16) . . ?
C8 C9 C13 115.48(17) . . ?
C10 C9 H9 110.2 . . ?
C13 C9 H9 110.2 . . ?
C13 C9 C10 109.93(16) . . ?
C9 C10 H10A 110.1 . . ?
C9 C10 H10B 110.1 . . ?
H10A C10 H10B 108.4 . . ?
C11 C10 C9 108.05(16) . . ?
C11 C10 H10A 110.1 . . ?
C11 C10 H10B 110.1 . . ?
C7 C11 C10 102.89(16) . . ?
C7 C11 H11A 111.2 . . ?
C7 C11 H11B 111.2 . . ?
C10 C11 H11A 111.2 . . ?
C10 C11 H11B 111.2 . . ?
H11A C11 H11B 109.1 . . ?
N1 C12 H12A 109.5 . . ?
N1 C12 H12B 109.5 . . ?
N1 C12 H12C 109.5 . . ?
H12A C12 H12B 109.5 . . ?
H12A C12 H12C 109.5 . . ?
H12B C12 H12C 109.5 . . ?
O1 C13 C9 120.23(19) . . ?
O1 C13 C14 120.45(18) . . ?
C14 C13 C9 119.31(17) . . ?
C15 C14 C13 118.24(17) . . ?
C19 C14 C13 123.86(18) . . ?
C19 C14 C15 117.88(18) . . ?
C14 C15 H15 119.2 . . ?
C16 C15 C14 121.67(19) . . ?
C16 C15 H15 119.2 . . ?
C15 C16 H16 120.2 . . ?
C15 C16 C17 119.62(19) . . ?
C17 C16 H16 120.2 . . ?
O2 C17 C16 115.43(18) . . ?
O2 C17 C18 124.53(19) . . ?
C18 C17 C16 120.03(19) . . ?
C17 C18 H18 120.2 . . ?
C17 C18 C19 119.54(18) . . ?
C19 C18 H18 120.2 . . ?
C14 C19 H19 119.4 . . ?
C18 C19 C14 121.21(18) . . ?
C18 C19 H19 119.4 . . ?
O2 C20 H20A 109.5 . . ?
O2 C20 H20B 109.5 . . ?
O2 C20 H20C 109.5 . . ?
H20A C20 H20B 109.5 . . ?
H20A C20 H20C 109.5 . . ?
H20B C20 H20C 109.5 . . ?

loop_
_geom_bond_atom_site_label_1
_geom_bond_atom_site_label_2
_geom_bond_distance
_geom_bond_site_symmetry_2
_geom_bond_publ_flag
O1 C13 1.221(2) . ?
N1 C5 1.379(3) . ?
N1 C8 1.371(3) . ?
N1 C12 1.453(3) . ?
C1 H1 0.9500 . ?
C1 C2 1.381(3) . ?
C1 C6 1.405(3) . ?
O2 C17 1.361(2) . ?
O2 C20 1.433(3) . ?
C2 H2 0.9500 . ?
C2 C3 1.398(3) . ?
C3 H3 0.9500 . ?
C3 C4 1.377(3) . ?
C4 H4 0.9500 . ?
C4 C5 1.390(3) . ?
C5 C6 1.430(3) . ?
C6 C7 1.432(3) . ?
C7 C8 1.357(3) . ?
C7 C11 1.501(3) . ?
C8 C9 1.492(3) . ?
C9 H9 1.0000 . ?
C9 C10 1.575(3) . ?
C9 C13 1.516(3) . ?
C10 H10A 0.9900 . ?
C10 H10B 0.9900 . ?
C10 C11 1.555(3) . ?
C11 H11A 0.9900 . ?
C11 H11B 0.9900 . ?
C12 H12A 0.9800 . ?
C12 H12B 0.9800 . ?
C12 H12C 0.9800 . ?
C13 C14 1.484(3) . ?
C14 C15 1.401(3) . ?
C14 C19 1.393(3) . ?
C15 H15 0.9500 . ?
C15 C16 1.369(3) . ?
C16 H16 0.9500 . ?
C16 C17 1.401(3) . ?
C17 C18 1.385(3) . ?
C18 H18 0.9500 . ?
C18 C19 1.392(3) . ?
C19 H19 0.9500 . ?
C20 H20A 0.9800 . ?
C20 H20B 0.9800 . ?
C20 H20C 0.9800 . ?

loop_
_geom_torsion_atom_site_label_1
_geom_torsion_atom_site_label_2
_geom_torsion_atom_site_label_3
_geom_torsion_atom_site_label_4
_geom_torsion
_geom_torsion_site_symmetry_1
_geom_torsion_site_symmetry_2
_geom_torsion_site_symmetry_3
_geom_torsion_site_symmetry_4
_geom_torsion_publ_flag
O1 C13 C14 C15 -1.6(3) . . . . ?
O1 C13 C14 C19 177.0(2) . . . . ?
N1 C5 C6 C1 -179.85(17) . . . . ?
N1 C5 C6 C7 -0.8(2) . . . . ?
N1 C8 C9 C10 -176.6(2) . . . . ?
N1 C8 C9 C13 -58.5(3) . . . . ?
C1 C2 C3 C4 0.0(3) . . . . ?
C1 C6 C7 C8 179.5(2) . . . . ?
C1 C6 C7 C11 -7.0(4) . . . . ?
O2 C17 C18 C19 178.54(18) . . . . ?
C2 C1 C6 C5 0.1(3) . . . . ?
C2 C1 C6 C7 -178.6(2) . . . . ?
C2 C3 C4 C5 -0.5(3) . . . . ?
C3 C4 C5 N1 179.9(2) . . . . ?
C3 C4 C5 C6 0.8(3) . . . . ?
C4 C5 C6 C1 -0.6(3) . . . . ?
C4 C5 C6 C7 178.51(18) . . . . ?
C5 N1 C8 C7 -0.1(2) . . . . ?
C5 N1 C8 C9 -172.9(2) . . . . ?
C5 C6 C7 C8 0.7(2) . . . . ?
C5 C6 C7 C11 174.2(2) . . . . ?
C6 C1 C2 C3 0.1(3) . . . . ?
C6 C7 C8 N1 -0.3(2) . . . . ?
C6 C7 C8 C9 173.80(15) . . . . ?
C6 C7 C11 C10 178.5(2) . . . . ?
C7 C8 C9 C10 10.8(2) . . . . ?
C7 C8 C9 C13 128.85(19) . . . . ?
C8 N1 C5 C4 -178.6(2) . . . . ?
C8 N1 C5 C6 0.6(2) . . . . ?
C8 C7 C11 C10 -8.1(2) . . . . ?
C8 C9 C10 C11 -15.1(2) . . . . ?
C8 C9 C13 O1 -21.4(3) . . . . ?
C8 C9 C13 C14 159.46(17) . . . . ?
C9 C10 C11 C7 14.5(2) . . . . ?
C9 C13 C14 C15 177.60(18) . . . . ?
C9 C13 C14 C19 -3.9(3) . . . . ?
C10 C9 C13 O1 91.2(2) . . . . ?
C10 C9 C13 C14 -88.0(2) . . . . ?
C11 C7 C8 N1 -176.05(16) . . . . ?
C11 C7 C8 C9 -1.9(2) . . . . ?
C12 N1 C5 C4 7.0(3) . . . . ?
C12 N1 C5 C6 -173.77(19) . . . . ?
C12 N1 C8 C7 174.21(19) . . . . ?
C12 N1 C8 C9 1.4(3) . . . . ?
C13 C9 C10 C11 -137.23(17) . . . . ?
C13 C14 C15 C16 177.94(19) . . . . ?
C13 C14 C19 C18 -176.59(18) . . . . ?
C14 C15 C16 C17 -1.1(3) . . . . ?
C15 C14 C19 C18 2.0(3) . . . . ?
C15 C16 C17 O2 -177.39(19) . . . . ?
C15 C16 C17 C18 1.6(3) . . . . ?
C16 C17 C18 C19 -0.4(3) . . . . ?
C17 C18 C19 C14 -1.4(3) . . . . ?
C19 C14 C15 C16 -0.7(3) . . . . ?
C20 O2 C17 C16 173.82(19) . . . . ?
C20 O2 C17 C18 -5.2(3) . . . . ?
